data_2227508
loop_
_publ_author_name
'Li, Dongmei'
'Tian, Zhongzhen'
'Dong, Haijun'
'Wang, Gaolei'

_publ_section_title
;
 1-[(1,3-Dithiolan-2-yl)methyl]-8-nitro-6-propyl-1,2,3,5,6,7-hexahydroimidazo[1,2-<i>c</i>]pyrimidine
;
_journal_coeditor_code HB5612
_journal_issue 9
_journal_name_full 'Acta Crystallographica Section E'
_journal_page_first o2416
_journal_paper_doi 10.1107/S1600536810033829
_journal_volume 66
_journal_year 2010
_chemical_formula_iupac 'C13 H22 N4 O2 S2'
_chemical_formula_moiety 'C13 H22 N4 O2 S2'
_chemical_formula_sum 'C13 H22 N4 O2 S2'
_chemical_formula_weight 330.47
_chemical_name_systematic
;
1-[(1,3-Dithiolan-2-yl)methyl]-8-nitro-6-propyl-1,2,3,5,6,7-
hexahydroimidazo[1,2-<i>c</i>]pyrimidine
;
_space_group_IT_number 14
_symmetry_cell_setting monoclinic
_symmetry_space_group_name_Hall '-P 2ybc'
_symmetry_space_group_name_H-M 'P 1 21/c 1'
_atom_sites_solution_hydrogens geom
_atom_sites_solution_primary direct
_atom_sites_solution_secondary difmap
_audit_creation_method SHELXL-97
_cell_angle_alpha 90.00
_cell_angle_beta 115.465(3)
_cell_angle_gamma 90.00
_cell_formula_units_Z 4
_cell_length_a 11.9680(3)
_cell_length_b 13.6304(3)
_cell_length_c 10.8866(3)
_cell_measurement_reflns_used 7164
_cell_measurement_temperature 293(2)
_cell_measurement_theta_max 28.8656
_cell_measurement_theta_min 3.3416
_cell_volume 1603.38(8)
_computing_cell_refinement 'SAINT (Bruker, 2005)'
_computing_data_collection 'APEX2 (Bruker, 2005)'
_computing_data_reduction 'SAINT (Bruker, 2005)'
_computing_molecular_graphics 'SHELXTL (Sheldrick, 2008)'
_computing_publication_material 'WinGX (Farrugia, 1999)'
_computing_structure_refinement 'SHELXL97 (Sheldrick, 2008)'
_computing_structure_solution 'SIR97 (Altomare <i>et al.</i>, 1999)'
_diffrn_ambient_temperature 293(2)
_diffrn_detector_area_resol_mean 16.0355
_diffrn_measured_fraction_theta_full 0.995
_diffrn_measured_fraction_theta_max 0.995
_diffrn_measurement_device_type 'Bruker APEXII CCD'
_diffrn_measurement_method '\f and \w scans'
_diffrn_radiation_monochromator graphite
_diffrn_radiation_source 'fine-focus sealed tube'
_diffrn_radiation_type MoK\a
_diffrn_radiation_wavelength 0.7107
_diffrn_reflns_av_R_equivalents 0.0243
_diffrn_reflns_av_sigmaI/netI 0.0226
_diffrn_reflns_limit_h_max 14
_diffrn_reflns_limit_h_min -14
_diffrn_reflns_limit_k_max 17
_diffrn_reflns_limit_k_min -17
_diffrn_reflns_limit_l_max 13
_diffrn_reflns_limit_l_min -13
_diffrn_reflns_number 13404
_diffrn_reflns_theta_full 26.37
_diffrn_reflns_theta_max 26.37
_diffrn_reflns_theta_min 3.53
_diffrn_standards_number 0
_exptl_absorpt_coefficient_mu 0.342
_exptl_absorpt_correction_T_max 1.0
_exptl_absorpt_correction_T_min 0.91669
_exptl_absorpt_correction_type multi-scan
_exptl_absorpt_process_details '(SADABS; Bruker, 2005)'
_exptl_crystal_colour colourless
_exptl_crystal_density_diffrn 1.369
_exptl_crystal_density_method 'not measured'
_exptl_crystal_description prism
_exptl_crystal_F_000 704
_exptl_crystal_size_max 0.45
_exptl_crystal_size_mid 0.41
_exptl_crystal_size_min 0.26
_refine_diff_density_max 0.221
_refine_diff_density_min -0.164
_refine_ls_extinction_method none
_refine_ls_goodness_of_fit_ref 1.043
_refine_ls_hydrogen_treatment constr
_refine_ls_matrix_type full
_refine_ls_number_parameters 191
_refine_ls_number_reflns 3256
_refine_ls_number_restraints 0
_refine_ls_restrained_S_all 1.043
_refine_ls_R_factor_all 0.0462
_refine_ls_R_factor_gt 0.0334
_refine_ls_shift/su_max 0.000
_refine_ls_shift/su_mean 0.000
_refine_ls_structure_factor_coef Fsqd
_refine_ls_weighting_details 'calc w=1/[\s^2^(Fo^2^)+(0.0605P)^2^] where P=(Fo^2^+2Fc^2^)/3'
_refine_ls_weighting_scheme calc
_refine_ls_wR_factor_gt 0.0922
_refine_ls_wR_factor_ref 0.0958
_reflns_number_gt 2486
_reflns_number_total 3256
_reflns_threshold_expression I>2\s(I)
_cod_data_source_file hb5612.cif
_cod_data_source_block I
_cod_original_sg_symbol_H-M 'P 21/c'
_cod_database_code 2227508
_cod_database_fobs_code 2227508

loop_
_symmetry_equiv_pos_as_xyz
'x, y, z'
'-x, y+1/2, -z+1/2'
'-x, -y, -z'
'x, -y-1/2, z-1/2'

loop_
_atom_site_type_symbol
_atom_site_label
_atom_site_fract_x
_atom_site_fract_y
_atom_site_fract_z
_atom_site_U_iso_or_equiv
_atom_site_adp_type
_atom_site_calc_flag
_atom_site_refinement_flags
_atom_site_occupancy
_atom_site_disorder_assembly
_atom_site_disorder_group
C C1 0.21596(14) 0.03042(13) 0.24992(18) 0.0490(4) Uani d . 1 . .
H H1A 0.1584 0.0170 0.1565 0.059 Uiso calc R 1 . .
H H1B 0.1937 -0.0110 0.3083 0.059 Uiso calc R 1 . .
C C2 0.30273(15) 0.15638(14) 0.41120(18) 0.0527(4) Uani d . 1 . .
H H2A 0.2960 0.1151 0.4803 0.063 Uiso calc R 1 . .
H H2B 0.2949 0.2242 0.4336 0.063 Uiso calc R 1 . .
C C3 0.52500(16) 0.21274(12) 0.46180(18) 0.0488(4) Uani d . 1 . .
H H3B 0.5517 0.2262 0.5578 0.059 Uiso calc R 1 . .
H H3A 0.5015 0.2737 0.4112 0.059 Uiso calc R 1 . .
C C4 0.62423(15) 0.15974(12) 0.43666(18) 0.0489(4) Uani d . 1 . .
H H4A 0.6609 0.2028 0.3931 0.059 Uiso calc R 1 . .
H H4B 0.6889 0.1360 0.5214 0.059 Uiso calc R 1 . .
C C5 0.44343(13) 0.07042(11) 0.34006(14) 0.0358(3) Uani d . 1 . .
C C6 0.34568(13) 0.00437(12) 0.26942(15) 0.0392(4) Uani d . 1 . .
C C7 0.58540(13) 0.05456(12) 0.23001(15) 0.0389(4) Uani d . 1 . .
H H7B 0.6083 0.1149 0.1993 0.047 Uiso calc R 1 . .
H H7A 0.5103 0.0303 0.1563 0.047 Uiso calc R 1 . .
C C8 0.68837(13) -0.02085(12) 0.25948(15) 0.0372(3) Uani d . 1 . .
H H8 0.6626 -0.0827 0.2855 0.045 Uiso calc R 1 . .
C C9 0.88413(18) 0.07980(17) 0.2809(2) 0.0653(6) Uani d . 1 . .
H H9A 0.8400 0.1417 0.2552 0.078 Uiso calc R 1 . .
H H9B 0.9721 0.0936 0.3266 0.078 Uiso calc R 1 . .
C C10 0.85620(19) 0.01841(19) 0.1568(2) 0.0737(6) Uani d . 1 . .
H H10B 0.9206 -0.0304 0.1765 0.088 Uiso calc R 1 . .
H H10A 0.8548 0.0597 0.0836 0.088 Uiso calc R 1 . .
C C11 0.19972(16) 0.19983(15) 0.17239(19) 0.0577(5) Uani d . 1 . .
H H11A 0.2578 0.1771 0.1382 0.069 Uiso calc R 1 . .
H H11B 0.2256 0.2647 0.2106 0.069 Uiso calc R 1 . .
C C12 0.07252(19) 0.20656(19) 0.0556(2) 0.0789(7) Uani d . 1 . .
H H12B 0.0785 0.2407 -0.0195 0.095 Uiso calc R 1 . .
H H12A 0.0422 0.1409 0.0250 0.095 Uiso calc R 1 . .
C C13 -0.01760(19) 0.25861(18) 0.0930(3) 0.0896(8) Uani d . 1 . .
H H13B -0.0983 0.2561 0.0181 0.134 Uiso calc R 1 . .
H H13C 0.0073 0.3258 0.1140 0.134 Uiso calc R 1 . .
H H13A -0.0200 0.2276 0.1709 0.134 Uiso calc R 1 . .
N N1 0.55919(10) 0.07677(9) 0.34598(13) 0.0372(3) Uani d . 1 . .
N N2 0.42417(11) 0.14173(10) 0.41168(13) 0.0436(3) Uani d . 1 . .
N N3 0.20390(12) 0.13306(11) 0.28063(14) 0.0472(4) Uani d . 1 . .
N N4 0.36386(12) -0.08788(10) 0.23411(14) 0.0439(3) Uani d . 1 . .
O O1 0.46924(10) -0.12073(8) 0.25825(12) 0.0487(3) Uani d . 1 . .
O O2 0.26936(11) -0.14243(10) 0.17994(15) 0.0678(4) Uani d . 1 . .
S S1 0.70823(4) -0.04188(4) 0.10432(4) 0.05415(16) Uani d . 1 . .
S S2 0.83629(3) 0.01316(4) 0.39184(4) 0.04712(15) Uani d . 1 . .

loop_
_atom_site_aniso_label
_atom_site_aniso_U_11
_atom_site_aniso_U_22
_atom_site_aniso_U_33
_atom_site_aniso_U_12
_atom_site_aniso_U_13
_atom_site_aniso_U_23
C1 0.0408(9) 0.0547(11) 0.0542(11) 0.0003(8) 0.0230(8) 0.0050(8)
C2 0.0557(10) 0.0621(11) 0.0483(10) 0.0097(9) 0.0299(8) 0.0015(9)
C3 0.0617(10) 0.0354(8) 0.0463(9) -0.0014(8) 0.0205(8) -0.0012(8)
C4 0.0462(9) 0.0384(9) 0.0531(10) -0.0057(7) 0.0128(8) -0.0025(8)
C5 0.0377(8) 0.0368(8) 0.0319(7) 0.0036(6) 0.0140(6) 0.0059(6)
C6 0.0372(8) 0.0417(9) 0.0399(8) -0.0011(7) 0.0177(7) -0.0014(7)
C7 0.0335(8) 0.0478(9) 0.0336(8) 0.0014(7) 0.0128(6) 0.0087(7)
C8 0.0336(7) 0.0456(9) 0.0331(7) -0.0021(7) 0.0150(6) 0.0033(7)
C9 0.0534(11) 0.0806(14) 0.0620(12) -0.0236(10) 0.0249(9) -0.0013(11)
C10 0.0649(13) 0.1042(17) 0.0659(13) -0.0218(12) 0.0414(11) -0.0039(12)
C11 0.0521(10) 0.0646(12) 0.0598(11) 0.0118(9) 0.0273(9) 0.0205(10)
C12 0.0761(14) 0.0835(16) 0.0628(13) 0.0131(12) 0.0162(11) 0.0208(12)
C13 0.0573(12) 0.0760(16) 0.122(2) 0.0094(11) 0.0252(13) 0.0350(15)
N1 0.0340(6) 0.0366(7) 0.0393(7) -0.0021(5) 0.0143(5) -0.0013(6)
N2 0.0453(7) 0.0432(8) 0.0427(8) 0.0025(6) 0.0194(6) -0.0047(6)
N3 0.0445(7) 0.0536(9) 0.0483(8) 0.0105(6) 0.0246(6) 0.0094(7)
N4 0.0429(7) 0.0457(8) 0.0447(8) -0.0073(6) 0.0203(6) -0.0049(6)
O1 0.0441(6) 0.0443(6) 0.0623(8) -0.0003(5) 0.0273(5) -0.0079(6)
O2 0.0505(7) 0.0591(8) 0.0897(10) -0.0204(6) 0.0263(7) -0.0248(7)
S1 0.0480(3) 0.0784(4) 0.0390(2) -0.0091(2) 0.02147(19) -0.0101(2)
S2 0.0341(2) 0.0642(3) 0.0365(2) 0.00106(18) 0.00896(16) 0.00165(19)

loop_
_atom_type_symbol
_atom_type_description
_atom_type_scat_dispersion_real
_atom_type_scat_dispersion_imag
_atom_type_scat_source
O O 0.0106 0.0060 'International Tables Vol C Tables 4.2.6.8 and 6.1.1.4'
N N 0.0061 0.0033 'International Tables Vol C Tables 4.2.6.8 and 6.1.1.4'
S S 0.1246 0.1234 'International Tables Vol C Tables 4.2.6.8 and 6.1.1.4'
H H 0.0000 0.0000 'International Tables Vol C Tables 4.2.6.8 and 6.1.1.4'
C C 0.0033 0.0016 'International Tables Vol C Tables 4.2.6.8 and 6.1.1.4'

loop_
_geom_angle_atom_site_label_1
_geom_angle_atom_site_label_2
_geom_angle_atom_site_label_3
_geom_angle_site_symmetry_1
_geom_angle_site_symmetry_3
_geom_angle
_geom_angle_publ_flag
C1 N3 C11 . . 112.44(14) ?
H1A C1 H1B . . 107.8 ?
C2 N3 C1 . . 108.50(13) ?
C2 N3 C11 . . 112.60(14) ?
H2A C2 H2B . . 108.0 ?
C3 C4 H4A . . 110.8 ?
C3 C4 H4B . . 110.8 ?
C3 N2 C2 . . 124.84(14) ?
H3B C3 H3A . . 109.3 ?
C4 C3 H3B . . 111.4 ?
C4 C3 H3A . . 111.4 ?
H4A C4 H4B . . 108.8 ?
C5 C6 C1 . . 119.04(14) ?
C5 N1 C4 . . 108.19(12) ?
C5 N1 C7 . . 122.63(12) ?
C5 N2 C2 . . 121.37(13) ?
C5 N2 C3 . . 112.42(13) ?
C6 C1 H1A . . 109.0 ?
C6 C1 H1B . . 109.0 ?
C7 C8 H8 . . 108.3 ?
C7 C8 S1 . . 108.97(10) ?
C7 C8 S2 . . 114.96(11) ?
C7 N1 C4 . . 119.23(13) ?
H7B C7 H7A . . 107.6 ?
C8 C7 H7B . . 108.7 ?
C8 C7 H7A . . 108.7 ?
C9 C10 H10B . . 109.6 ?
C9 C10 H10A . . 109.6 ?
C9 C10 S1 . . 110.31(13) ?
C9 S2 C8 . . 94.61(8) ?
H9A C9 H9B . . 108.4 ?
C10 C9 H9A . . 110.1 ?
C10 C9 H9B . . 110.1 ?
C10 C9 S2 . . 108.21(15) ?
C10 S1 C8 . . 97.79(9) ?
H10B C10 H10A . . 108.1 ?
C11 C12 H12B . . 109.0 ?
C11 C12 H12A . . 109.0 ?
H11A C11 H11B . . 107.8 ?
C12 C11 H11A . . 109.0 ?
C12 C11 H11B . . 109.0 ?
C12 C13 H13B . . 109.5 ?
C12 C13 H13C . . 109.5 ?
C12 C13 H13A . . 109.5 ?
H12B C12 H12A . . 107.8 ?
C13 C12 C11 . . 112.7(2) ?
C13 C12 H12B . . 109.0 ?
C13 C12 H12A . . 109.0 ?
H13B C13 H13C . . 109.5 ?
H13B C13 H13A . . 109.5 ?
H13C C13 H13A . . 109.5 ?
N1 C4 C3 . . 104.87(12) ?
N1 C4 H4A . . 110.8 ?
N1 C4 H4B . . 110.8 ?
N1 C5 C6 . . 130.82(14) ?
N1 C7 H7B . . 108.7 ?
N1 C7 H7A . . 108.7 ?
N1 C7 C8 . . 114.33(12) ?
N2 C2 H2A . . 109.3 ?
N2 C2 H2B . . 109.3 ?
N2 C3 H3B . . 111.4 ?
N2 C3 H3A . . 111.4 ?
N2 C3 C4 . . 101.72(13) ?
N2 C5 C6 . . 118.30(13) ?
N2 C5 N1 . . 110.84(13) ?
N3 C1 H1A . . 109.0 ?
N3 C1 H1B . . 109.0 ?
N3 C1 C6 . . 112.87(13) ?
N3 C2 H2A . . 109.3 ?
N3 C2 H2B . . 109.3 ?
N3 C2 N2 . . 111.46(13) ?
N3 C11 H11A . . 109.0 ?
N3 C11 H11B . . 109.0 ?
N3 C11 C12 . . 112.74(16) ?
N4 C6 C1 . . 117.12(13) ?
N4 C6 C5 . . 123.19(13) ?
O1 N4 C6 . . 122.64(13) ?
O1 N4 O2 . . 120.23(13) ?
O2 N4 C6 . . 117.06(13) ?
S1 C8 H8 . . 108.3 ?
S1 C10 H10B . . 109.6 ?
S1 C10 H10A . . 109.6 ?
S2 C8 H8 . . 108.3 ?
S2 C8 S1 . . 107.87(8) ?
S2 C9 H9A . . 110.1 ?
S2 C9 H9B . . 110.1 ?

loop_
_geom_bond_atom_site_label_1
_geom_bond_atom_site_label_2
_geom_bond_site_symmetry_2
_geom_bond_distance
_geom_bond_publ_flag
C1 H1A . 0.9700 ?
C1 H1B . 0.9700 ?
C1 C6 . 1.516(2) ?
C1 N3 . 1.460(2) ?
C2 H2A . 0.9700 ?
C2 H2B . 0.9700 ?
C2 N2 . 1.465(2) ?
C2 N3 . 1.440(2) ?
C3 H3B . 0.9700 ?
C3 H3A . 0.9700 ?
C3 C4 . 1.512(2) ?
C3 N2 . 1.458(2) ?
C4 H4A . 0.9700 ?
C4 H4B . 0.9700 ?
C4 N1 . 1.483(2) ?
C5 C6 . 1.413(2) ?
C5 N1 . 1.3617(18) ?
C5 N2 . 1.3269(19) ?
C6 N4 . 1.359(2) ?
C7 H7B . 0.9700 ?
C7 H7A . 0.9700 ?
C7 C8 . 1.529(2) ?
C7 N1 . 1.4576(19) ?
C8 H8 . 0.9800 ?
C8 S1 . 1.8268(15) ?
C8 S2 . 1.7976(15) ?
C9 H9A . 0.9700 ?
C9 H9B . 0.9700 ?
C9 C10 . 1.499(3) ?
C9 S2 . 1.791(2) ?
C10 H10B . 0.9700 ?
C10 H10A . 0.9700 ?
C10 S1 . 1.8078(19) ?
C11 H11A . 0.9700 ?
C11 H11B . 0.9700 ?
C11 C12 . 1.509(3) ?
C11 N3 . 1.473(2) ?
C12 H12B . 0.9700 ?
C12 H12A . 0.9700 ?
C12 C13 . 1.486(3) ?
C13 H13B . 0.9600 ?
C13 H13C . 0.9600 ?
C13 H13A . 0.9600 ?
N4 O1 . 1.2550(16) ?
N4 O2 . 1.2674(16) ?

loop_
_geom_hbond_atom_site_label_D
_geom_hbond_atom_site_label_H
_geom_hbond_atom_site_label_A
_geom_hbond_site_symmetry_A
_geom_hbond_distance_DH
_geom_hbond_distance_HA
_geom_hbond_distance_DA
_geom_hbond_angle_DHA
C3 H3A O1 2_655 0.97 2.48 3.322(2) 145
C3 H3B O1 3_656 0.97 2.56 3.269(2) 130
C4 H4A O2 2_655 0.97 2.52 3.449(2) 160

loop_
_geom_torsion_atom_site_label_1
_geom_torsion_atom_site_label_2
_geom_torsion_atom_site_label_3
_geom_torsion_atom_site_label_4
_geom_torsion_site_symmetry_1
_geom_torsion_site_symmetry_2
_geom_torsion_site_symmetry_3
_geom_torsion_site_symmetry_4
_geom_torsion
_geom_torsion_publ_flag
C1 C6 N4 O1 . . . . -172.73(14) ?
C1 C6 N4 O2 . . . . 4.3(2) ?
C3 C4 N1 C5 . . . . -10.33(17) ?
C3 C4 N1 C7 . . . . 136.21(14) ?
C4 C3 N2 C2 . . . . -179.65(14) ?
C4 C3 N2 C5 . . . . -12.91(17) ?
C5 C6 N4 O1 . . . . -2.1(2) ?
C5 C6 N4 O2 . . . . 174.92(14) ?
C6 C1 N3 C2 . . . . -49.56(18) ?
C6 C1 N3 C11 . . . . 75.65(17) ?
C6 C5 N1 C4 . . . . -179.54(15) ?
C6 C5 N1 C7 . . . . 35.3(2) ?
C6 C5 N2 C2 . . . . -4.0(2) ?
C6 C5 N2 C3 . . . . -171.22(13) ?
C7 C8 S1 C10 . . . . 109.21(13) ?
C7 C8 S2 C9 . . . . -86.58(13) ?
C8 C7 N1 C4 . . . . 91.93(16) ?
C8 C7 N1 C5 . . . . -126.53(15) ?
C9 C10 S1 C8 . . . . -14.29(18) ?
C10 C9 S2 C8 . . . . -46.45(16) ?
C12 C11 N3 C1 . . . . 82.0(2) ?
C12 C11 N3 C2 . . . . -155.08(17) ?
N1 C5 C6 C1 . . . . -163.47(15) ?
N1 C5 C6 N4 . . . . 26.1(3) ?
N1 C5 N2 C2 . . . . 174.29(13) ?
N1 C5 N2 C3 . . . . 7.03(18) ?
N1 C7 C8 S1 . . . . 179.15(10) ?
N1 C7 C8 S2 . . . . -59.67(16) ?
N2 C2 N3 C1 . . . . 59.98(18) ?
N2 C2 N3 C11 . . . . -65.14(19) ?
N2 C3 C4 N1 . . . . 13.31(16) ?
N2 C5 C6 C1 . . . . 14.4(2) ?
N2 C5 C6 N4 . . . . -156.09(15) ?
N2 C5 N1 C4 . . . . 2.50(17) ?
N2 C5 N1 C7 . . . . -142.66(14) ?
N3 C1 C6 C5 . . . . 13.5(2) ?
N3 C1 C6 N4 . . . . -175.50(14) ?
N3 C2 N2 C3 . . . . 131.22(16) ?
N3 C2 N2 C5 . . . . -34.4(2) ?
N3 C11 C12 C13 . . . . 69.8(2) ?
S1 C8 S2 C9 . . . . 35.20(11) ?
S2 C8 S1 C10 . . . . -16.21(11) ?
S2 C9 C10 S1 . . . . 40.3(2) ?

loop_
_cod_related_entry_id
_cod_related_entry_database
_cod_related_entry_code
1 ChemSpider 24745863
